data_4324342
loop_
_publ_author_name
'Dani Peri'
'Sigalit Meker'
'Cesar M. Manna'
'Edit Y. Tshuva'

_publ_section_title
;
 Different ortho and para Electronic Effects on Hydrolysis and
 Cytotoxicity of Diamino Bis(Phenolato) "Salan" Ti(IV) Complexes
;
_journal_name_full 'Inorganic Chemistry'
_journal_page_first 1030
_journal_page_last 1038
_journal_paper_doi 10.1021/ic101693v
_journal_volume 50
_journal_year 2011
_chemical_formula_moiety 'C60 H72 Cl6 N6 O9 Ti3, 2(C4 H10 O), 0.5(H2 O)'
_chemical_formula_sum 'C68 H90.5 Cl6 N6 O11.5 Ti3'
_chemical_formula_weight 1532.36
_chemical_name_systematic
; 
 ? 
;
_space_group_IT_number 2
_symmetry_cell_setting triclinic
_symmetry_space_group_name_Hall '-P 1'
_symmetry_space_group_name_H-M 'P -1'
_atom_sites_solution_hydrogens geom
_atom_sites_solution_primary direct
_atom_sites_solution_secondary difmap
_audit_creation_method SHELXL-97
_cell_angle_alpha 101.5780(10)
_cell_angle_beta 97.0230(10)
_cell_angle_gamma 110.1780(10)
_cell_formula_units_Z 2
_cell_length_a 12.9257(7)
_cell_length_b 14.3936(8)
_cell_length_c 22.5755(12)
_cell_measurement_temperature 173(1)
_cell_volume 3777.4(4)
_computing_cell_refinement 'Bruker SMART'
_computing_data_collection 'Bruker SMART'
_computing_data_reduction 'Bruker SAINT'
_computing_molecular_graphics 'Bruker SHELXTL'
_computing_publication_material 'Bruker SHELXTL'
_computing_structure_refinement 'SHELXL-97 (Sheldrick, 1997)'
_computing_structure_solution 'SHELXS-97 (Sheldrick, 1990)'
_diffrn_ambient_temperature 173(1)
_diffrn_measured_fraction_theta_full 0.987
_diffrn_measured_fraction_theta_max 0.987
_diffrn_measurement_device_type 'CCD area detector'
_diffrn_measurement_method 'phi and omega scans'
_diffrn_radiation_monochromator graphite
_diffrn_radiation_source 'fine-focus sealed tube'
_diffrn_radiation_type MoK\a
_diffrn_radiation_wavelength 0.71073
_diffrn_reflns_av_R_equivalents 0.0225
_diffrn_reflns_av_sigmaI/netI 0.0291
_diffrn_reflns_limit_h_max 16
_diffrn_reflns_limit_h_min -16
_diffrn_reflns_limit_k_max 18
_diffrn_reflns_limit_k_min -18
_diffrn_reflns_limit_l_max 28
_diffrn_reflns_limit_l_min -28
_diffrn_reflns_number 42004
_diffrn_reflns_theta_full 27.00
_diffrn_reflns_theta_max 27.00
_diffrn_reflns_theta_min 2.02
_exptl_absorpt_coefficient_mu 0.581
_exptl_absorpt_correction_type none
_exptl_crystal_colour 'pale yellow'
_exptl_crystal_density_diffrn 1.347
_exptl_crystal_description needle
_exptl_crystal_F_000 1601
_exptl_crystal_size_max 0.60
_exptl_crystal_size_mid 0.25
_exptl_crystal_size_min 0.19
_refine_diff_density_max 1.823
_refine_diff_density_min -0.876
_refine_diff_density_rms 0.107
_refine_ls_extinction_method none
_refine_ls_goodness_of_fit_ref 1.033
_refine_ls_hydrogen_treatment constr
_refine_ls_matrix_type full
_refine_ls_number_parameters 830
_refine_ls_number_reflns 16287
_refine_ls_number_restraints 12
_refine_ls_restrained_S_all 1.037
_refine_ls_R_factor_all 0.0732
_refine_ls_R_factor_gt 0.0646
_refine_ls_shift/su_max 0.036
_refine_ls_shift/su_mean 0.001
_refine_ls_structure_factor_coef Fsqd
_refine_ls_weighting_details 'calc w=1/[\s^2^(Fo^2^)+(0.1205P)^2^+4.4305P] where P=(Fo^2^+2Fc^2^)/3'
_refine_ls_weighting_scheme calc
_refine_ls_wR_factor_gt 0.1886
_refine_ls_wR_factor_ref 0.1955
_reflns_number_gt 13890
_reflns_number_total 16287
_reflns_threshold_expression >2sigma(I)
_cod_data_source_file ic101693v_si_002_2.cif
_cod_data_source_block Ti3L63(m-O)3
_cod_original_formula_sum 'C68 H90.50 Cl6 N6 O11.50 Ti3'
_cod_database_code 4324342

loop_
_symmetry_equiv_pos_as_xyz
'x, y, z'
'-x, -y, -z'

loop_
_atom_site_label
_atom_site_type_symbol
_atom_site_fract_x
_atom_site_fract_y
_atom_site_fract_z
_atom_site_U_iso_or_equiv
_atom_site_adp_type
_atom_site_occupancy
_atom_site_symmetry_multiplicity
_atom_site_calc_flag
_atom_site_refinement_flags
C1 C 0.5441(3) 0.4288(2) 0.63120(13) 0.0305(6) Uani 1 1 d .
C2 C 0.6274(3) 0.4013(2) 0.60763(14) 0.0335(6) Uani 1 1 d .
C3 C 0.6094(3) 0.3009(3) 0.57747(15) 0.0387(7) Uani 1 1 d .
H3 H 0.6692 0.2856 0.5631 0.046 Uiso 1 1 calc R
C4 C 0.5049(3) 0.2235(3) 0.56836(15) 0.0404(7) Uani 1 1 d .
C5 C 0.4205(3) 0.2498(2) 0.58978(15) 0.0383(7) Uani 1 1 d .
H5 H 0.3478 0.1976 0.5831 0.046 Uiso 1 1 calc R
C6 C 0.4373(3) 0.3493(2) 0.62062(13) 0.0330(6) Uani 1 1 d .
C7 C 0.3429(3) 0.3718(2) 0.64387(15) 0.0363(7) Uani 1 1 d .
H7A H 0.2714 0.3134 0.6231 0.044 Uiso 1 1 calc R
H7B H 0.3533 0.3760 0.6887 0.044 Uiso 1 1 calc R
C8 C 0.3250(3) 0.4670(3) 0.56802(14) 0.0358(7) Uani 1 1 d .
H8A H 0.2484 0.4214 0.5442 0.043 Uiso 1 1 calc R
H8B H 0.3794 0.4396 0.5517 0.043 Uiso 1 1 calc R
C9 C 0.3509(3) 0.5739(2) 0.55950(14) 0.0341(6) Uani 1 1 d .
H9A H 0.3489 0.5718 0.5153 0.041 Uiso 1 1 calc R
H9B H 0.2929 0.5992 0.5725 0.041 Uiso 1 1 calc R
C10 C 0.4751(3) 0.7532(2) 0.60573(14) 0.0319(6) Uani 1 1 d .
H10A H 0.4796 0.7713 0.5658 0.038 Uiso 1 1 calc R
H10B H 0.5467 0.7977 0.6352 0.038 Uiso 1 1 calc R
C11 C 0.3804(2) 0.7755(2) 0.62947(14) 0.0316(6) Uani 1 1 d .
C12 C 0.3327(3) 0.8345(3) 0.60314(17) 0.0397(7) Uani 1 1 d .
H12 H 0.3614 0.8599 0.5703 0.048 Uiso 1 1 calc R
C13 C 0.2452(3) 0.8579(3) 0.6226(2) 0.0478(9) Uani 1 1 d .
C14 C 0.2039(3) 0.8191(3) 0.66998(18) 0.0458(8) Uani 1 1 d .
H14 H 0.1437 0.8338 0.6844 0.055 Uiso 1 1 calc R
C15 C 0.2491(3) 0.7593(3) 0.69650(16) 0.0388(7) Uani 1 1 d .
C16 C 0.3395(2) 0.7358(2) 0.67797(14) 0.0313(6) Uani 1 1 d .
C17 C 0.4843(4) 0.1143(3) 0.53537(19) 0.0525(10) Uani 1 1 d .
H17A H 0.4255 0.0668 0.5505 0.079 Uiso 1 1 calc R
H17B H 0.5540 0.1020 0.5434 0.079 Uiso 1 1 calc R
H17C H 0.4599 0.1033 0.4908 0.079 Uiso 1 1 calc R
C18 C 0.2261(3) 0.4696(3) 0.65325(17) 0.0424(8) Uani 1 1 d .
H18A H 0.2101 0.5264 0.6421 0.064 Uiso 1 1 calc R
H18B H 0.2349 0.4790 0.6980 0.064 Uiso 1 1 calc R
H18C H 0.1637 0.4047 0.6320 0.064 Uiso 1 1 calc R
C19 C 0.5524(3) 0.6327(3) 0.56375(14) 0.0370(7) Uani 1 1 d .
H19A H 0.5471 0.5616 0.5561 0.056 Uiso 1 1 calc R
H19B H 0.6266 0.6786 0.5891 0.056 Uiso 1 1 calc R
H19C H 0.5423 0.6501 0.5242 0.056 Uiso 1 1 calc R
C20 C 0.1965(4) 0.9243(4) 0.5939(3) 0.0729(14) Uani 1 1 d .
H20A H 0.2399 0.9966 0.6152 0.109 Uiso 1 1 calc R
H20B H 0.1177 0.9065 0.5978 0.109 Uiso 1 1 calc R
H20C H 0.2003 0.9127 0.5500 0.109 Uiso 1 1 calc R
C21 C 0.7997(3) 0.9006(2) 0.67492(15) 0.0346(7) Uani 1 1 d .
C22 C 0.7851(3) 0.9582(3) 0.63361(17) 0.0416(7) Uani 1 1 d .
C23 C 0.8152(3) 0.9464(3) 0.57673(18) 0.0487(9) Uani 1 1 d .
H23 H 0.8040 0.9876 0.5505 0.058 Uiso 1 1 calc R
C24 C 0.8616(3) 0.8749(3) 0.55793(16) 0.0455(8) Uani 1 1 d .
C25 C 0.8755(3) 0.8156(3) 0.59790(16) 0.0404(7) Uani 1 1 d .
H25 H 0.9075 0.7664 0.5857 0.048 Uiso 1 1 calc R
C26 C 0.8442(3) 0.8260(2) 0.65479(15) 0.0343(7) Uani 1 1 d .
C27 C 0.8492(3) 0.7490(2) 0.69039(15) 0.0351(7) Uani 1 1 d .
H27A H 0.7803 0.6863 0.6731 0.042 Uiso 1 1 calc R
H27B H 0.9141 0.7304 0.6825 0.042 Uiso 1 1 calc R
C28 C 0.9662(3) 0.8701(3) 0.78712(16) 0.0386(7) Uani 1 1 d .
H28A H 0.9724 0.9239 0.7650 0.046 Uiso 1 1 calc R
H28B H 1.0314 0.8496 0.7839 0.046 Uiso 1 1 calc R
C29 C 0.9672(3) 0.9117(3) 0.85447(17) 0.0416(8) Uani 1 1 d .
H29A H 0.9676 0.8597 0.8772 0.050 Uiso 1 1 calc R
H29B H 1.0366 0.9735 0.8729 0.050 Uiso 1 1 calc R
C30 C 0.8895(3) 1.0439(3) 0.85386(17) 0.0426(8) Uani 1 1 d .
H30A H 0.9080 1.0469 0.8128 0.051 Uiso 1 1 calc R
H30B H 0.9564 1.0923 0.8856 0.051 Uiso 1 1 calc R
C31 C 0.7929(3) 1.0789(3) 0.85989(16) 0.0400(7) Uani 1 1 d .
C32 C 0.8185(4) 1.1832(3) 0.88428(17) 0.0483(9) Uani 1 1 d .
H32 H 0.8954 1.2284 0.8969 0.058 Uiso 1 1 calc R
C33 C 0.7361(4) 1.2236(3) 0.89086(18) 0.0525(10) Uani 1 1 d .
C34 C 0.6249(4) 1.1570(3) 0.87294(19) 0.0529(10) Uani 1 1 d .
H34 H 0.5668 1.1826 0.8768 0.064 Uiso 1 1 calc R
C35 C 0.5975(3) 1.0534(3) 0.84951(17) 0.0432(8) Uani 1 1 d .
C36 C 0.6791(3) 1.0113(3) 0.84083(15) 0.0377(7) Uani 1 1 d .
C37 C 0.8972(4) 0.8622(4) 0.49632(19) 0.0597(11) Uani 1 1 d .
H37A H 0.9767 0.9064 0.5019 0.090 Uiso 1 1 calc R
H37B H 0.8509 0.8815 0.4672 0.090 Uiso 1 1 calc R
H37C H 0.8872 0.7905 0.4800 0.090 Uiso 1 1 calc R
C38 C 0.8608(3) 0.6890(3) 0.78030(18) 0.0414(8) Uani 1 1 d .
H38A H 0.7905 0.6302 0.7606 0.062 Uiso 1 1 calc R
H38B H 0.8681 0.7047 0.8253 0.062 Uiso 1 1 calc R
H38C H 0.9248 0.6726 0.7695 0.062 Uiso 1 1 calc R
C39 C 0.8458(3) 0.9349(3) 0.92336(15) 0.0419(8) Uani 1 1 d .
H39A H 0.9144 0.9794 0.9542 0.063 Uiso 1 1 calc R
H39B H 0.8241 0.8644 0.9271 0.063 Uiso 1 1 calc R
H39C H 0.7848 0.9589 0.9302 0.063 Uiso 1 1 calc R
C40 C 0.7680(5) 1.3377(3) 0.9188(2) 0.0683(13) Uani 1 1 d .
H40A H 0.7247 1.3638 0.8925 0.102 Uiso 1 1 calc R
H40B H 0.8487 1.3742 0.9216 0.102 Uiso 1 1 calc R
H40C H 0.7511 1.3485 0.9602 0.102 Uiso 1 1 calc R
C41 C 0.6935(3) 0.7097(3) 0.98045(14) 0.0327(6) Uani 1 1 d .
C42 C 0.7713(3) 0.7133(3) 1.03100(14) 0.0351(7) Uani 1 1 d .
C43 C 0.7924(3) 0.7794(3) 1.08883(15) 0.0400(7) Uani 1 1 d .
H43 H 0.8461 0.7794 1.1216 0.048 Uiso 1 1 calc R
C44 C 0.7367(3) 0.8448(3) 1.09928(15) 0.0393(7) Uani 1 1 d .
C45 C 0.6585(3) 0.8430(3) 1.04988(15) 0.0385(7) Uani 1 1 d .
H45 H 0.6183 0.8870 1.0565 0.046 Uiso 1 1 calc R
C46 C 0.6381(3) 0.7782(3) 0.99120(14) 0.0352(7) Uani 1 1 d .
C47 C 0.5585(3) 0.7859(3) 0.93919(14) 0.0373(7) Uani 1 1 d .
H47A H 0.5091 0.8180 0.9574 0.045 Uiso 1 1 calc R
H47B H 0.6034 0.8321 0.9167 0.045 Uiso 1 1 calc R
C48 C 0.4174(3) 0.6157(3) 0.92636(15) 0.0393(7) Uani 1 1 d .
H48A H 0.3556 0.6370 0.9374 0.047 Uiso 1 1 calc R
H48B H 0.4651 0.6186 0.9650 0.047 Uiso 1 1 calc R
C49 C 0.3690(3) 0.5083(3) 0.88580(16) 0.0397(7) Uani 1 1 d .
H49A H 0.3254 0.4613 0.9083 0.048 Uiso 1 1 calc R
H49B H 0.3170 0.5044 0.8485 0.048 Uiso 1 1 calc R
C50 C 0.4105(3) 0.3892(3) 0.81120(15) 0.0369(7) Uani 1 1 d .
H50A H 0.3730 0.4110 0.7788 0.044 Uiso 1 1 calc R
H50B H 0.3517 0.3325 0.8211 0.044 Uiso 1 1 calc R
C51 C 0.4931(3) 0.3488(3) 0.78532(14) 0.0346(7) Uani 1 1 d .
C52 C 0.4558(3) 0.2441(3) 0.75753(15) 0.0420(8) Uani 1 1 d .
H52 H 0.3801 0.2020 0.7562 0.050 Uiso 1 1 calc R
C53 C 0.5241(3) 0.1984(3) 0.73181(16) 0.0460(8) Uani 1 1 d .
C54 C 0.6352(3) 0.2609(3) 0.73507(16) 0.0436(8) Uani 1 1 d .
H54 H 0.6848 0.2323 0.7184 0.052 Uiso 1 1 calc R
C55 C 0.6731(3) 0.3649(3) 0.76270(15) 0.0370(7) Uani 1 1 d .
C56 C 0.6047(3) 0.4128(2) 0.78776(13) 0.0326(6) Uani 1 1 d .
C57 C 0.7573(3) 0.9174(3) 1.16218(16) 0.0497(9) Uani 1 1 d .
H57A H 0.6871 0.9013 1.1775 0.074 Uiso 1 1 calc R
H57B H 0.7832 0.9882 1.1586 0.074 Uiso 1 1 calc R
H57C H 0.8149 0.9097 1.1911 0.074 Uiso 1 1 calc R
C58 C 0.4101(3) 0.7120(3) 0.85005(15) 0.0380(7) Uani 1 1 d .
H58A H 0.3599 0.6491 0.8190 0.057 Uiso 1 1 calc R
H58B H 0.4554 0.7605 0.8295 0.057 Uiso 1 1 calc R
H58C H 0.3650 0.7429 0.8728 0.057 Uiso 1 1 calc R
C59 C 0.5105(3) 0.4412(3) 0.91717(15) 0.0411(8) Uani 1 1 d .
H59A H 0.5353 0.4952 0.9560 0.062 Uiso 1 1 calc R
H59B H 0.5753 0.4265 0.9060 0.062 Uiso 1 1 calc R
H59C H 0.4541 0.3789 0.9224 0.062 Uiso 1 1 calc R
C60 C 0.4800(4) 0.0851(3) 0.7016(2) 0.0591(11) Uani 1 1 d .
H60A H 0.4707 0.0738 0.6567 0.089 Uiso 1 1 calc R
H60B H 0.4071 0.0514 0.7119 0.089 Uiso 1 1 calc R
H60C H 0.5336 0.0564 0.7166 0.089 Uiso 1 1 calc R
Cl1 Cl 0.75971(7) 0.49581(7) 0.61548(4) 0.0430(2) Uani 1 1 d .
Cl2 Cl 0.19079(8) 0.70988(9) 0.75441(5) 0.0563(3) Uani 1 1 d .
Cl3 Cl 0.72228(10) 1.04540(9) 0.65455(6) 0.0617(3) Uani 1 1 d .
Cl4 Cl 0.45750(8) 0.96988(8) 0.83058(5) 0.0547(2) Uani 1 1 d .
Cl5 Cl 0.84298(8) 0.63038(8) 1.01910(4) 0.0484(2) Uani 1 1 d .
Cl6 Cl 0.81367(8) 0.43923(7) 0.76753(5) 0.0508(2) Uani 1 1 d .
N1 N 0.3319(2) 0.4677(2) 0.63447(11) 0.0311(5) Uani 1 1 d .
N2 N 0.4635(2) 0.64439(19) 0.59663(11) 0.0290(5) Uani 1 1 d .
N3 N 0.8593(2) 0.7796(2) 0.75834(13) 0.0331(5) Uani 1 1 d .
N4 N 0.8669(2) 0.9381(2) 0.86072(13) 0.0361(6) Uani 1 1 d .
N5 N 0.4861(2) 0.6870(2) 0.89398(11) 0.0328(5) Uani 1 1 d .
N6 N 0.4600(2) 0.4760(2) 0.86710(12) 0.0339(6) Uani 1 1 d .
O1 O 0.61394(16) 0.72779(15) 0.71487(9) 0.0284(4) Uani 1 1 d .
O2 O 0.68523(17) 0.73370(16) 0.83201(9) 0.0305(4) Uani 1 1 d .
O3 O 0.48443(16) 0.57952(16) 0.76779(9) 0.0277(4) Uani 1 1 d .
O4 O 0.56379(17) 0.52455(16) 0.66086(9) 0.0302(4) Uani 1 1 d .
O5 O 0.38092(17) 0.67776(17) 0.70359(9) 0.0303(4) Uani 1 1 d .
O6 O 0.77266(18) 0.91609(16) 0.72988(10) 0.0345(5) Uani 1 1 d .
O7 O 0.64756(18) 0.90995(17) 0.81810(10) 0.0353(5) Uani 1 1 d .
O8 O 0.67357(19) 0.64385(18) 0.92664(9) 0.0361(5) Uani 1 1 d .
O9 O 0.64729(18) 0.51334(17) 0.81324(10) 0.0325(4) Uani 1 1 d .
Ti1 Ti 0.48666(4) 0.61066(4) 0.69483(2) 0.02401(13) Uani 1 1 d .
Ti2 Ti 0.71398(4) 0.82318(4) 0.78083(2) 0.02796(13) Uani 1 1 d .
Ti3 Ti 0.59256(4) 0.61485(4) 0.84274(2) 0.02753(13) Uani 1 1 d .
O10 O 0.1777(6) 0.7258(6) 0.9322(3) 0.154(2) Uiso 1 1 d D
O11 O 1.0041(13) 0.3641(12) 0.5160(8) 0.176(6) Uiso 0.50 1 d PD
O12 O 1.0183(9) 0.2226(8) 0.6632(5) 0.113(3) Uiso 0.50 1 d PD
O1W O 1.0847(12) 0.2548(11) 0.7367(7) 0.150(4) Uiso 0.50 1 d P
C61 C 0.1939(9) 0.8292(7) 0.9451(6) 0.167(4) Uiso 1 1 d D
H61A H 0.1384 0.8391 0.9697 0.201 Uiso 1 1 d R
H61B H 0.1763 0.8455 0.9055 0.201 Uiso 1 1 d R
C62 C 0.3034(8) 0.9012(7) 0.9777(5) 0.141(3) Uiso 1 1 d D
H62A H 0.3270 0.8797 1.0139 0.211 Uiso 1 1 d R
H62B H 0.3014 0.9695 0.9913 0.211 Uiso 1 1 d R
H62C H 0.3569 0.9031 0.9503 0.211 Uiso 1 1 d R
C63 C 0.0754(9) 0.6398(8) 0.9057(6) 0.166(4) Uiso 1 1 d D
H63A H 0.0424 0.6492 0.8665 0.199 Uiso 1 1 d R
H63B H 0.0227 0.6415 0.9339 0.199 Uiso 1 1 d R
C64 C 0.0788(17) 0.5379(12) 0.8935(10) 0.305(10) Uiso 1 1 d D
H64A H 0.0719 0.5124 0.8490 0.458 Uiso 1 1 d R
H64B H 0.0164 0.4914 0.9070 0.458 Uiso 1 1 d R
H64C H 0.1505 0.5412 0.9158 0.458 Uiso 1 1 d R
C65 C 0.979(2) 0.3970(10) 0.4625(8) 0.187(10) Uiso 0.50 1 d PD
H65A H 0.8990 0.3590 0.4405 0.225 Uiso 0.50 1 d PR
H65B H 1.0302 0.3951 0.4337 0.225 Uiso 0.50 1 d PR
C66 C 1.0000 0.5000 0.5000 0.213(8) Uiso 1 2 d SD
C67 C 0.9027(14) 0.3366(13) 0.5341(8) 0.128(6) Uiso 0.50 1 d PD
H67A H 0.8407 0.3005 0.4973 0.153 Uiso 0.50 1 d PR
H67B H 0.8923 0.3984 0.5562 0.153 Uiso 0.50 1 d PR
C68 C 0.9012(13) 0.2690(11) 0.5744(7) 0.107(4) Uiso 0.50 1 d PD
H68A H 0.9788 0.2768 0.5897 0.161 Uiso 0.50 1 d PR
H68B H 0.8570 0.1977 0.5512 0.161 Uiso 0.50 1 d PR
H68C H 0.8677 0.2874 0.6094 0.161 Uiso 0.50 1 d PR
C69 C 0.9686(16) 0.2907(14) 0.6882(7) 0.140(6) Uiso 0.50 1 d PD
H69A H 1.0262 0.3560 0.7148 0.168 Uiso 0.50 1 d PR
H69B H 0.9131 0.2603 0.7124 0.168 Uiso 0.50 1 d PR
C70 C 0.9117(12) 0.3064(11) 0.6299(6) 0.098(4) Uiso 0.50 1 d PD
H70A H 0.8955 0.2473 0.5948 0.147 Uiso 0.50 1 d PR
H70B H 0.9616 0.3685 0.6211 0.147 Uiso 0.50 1 d PR
H70C H 0.8412 0.3139 0.6365 0.147 Uiso 0.50 1 d PR
C71 C 1.0487(9) 0.1745(8) 0.7078(4) 0.069(2) Uiso 0.50 1 d PD
H71A H 0.9809 0.1307 0.7196 0.083 Uiso 0.50 1 d PR
H71B H 1.0998 0.2264 0.7454 0.083 Uiso 0.50 1 d PR
C72 C 1.1059(6) 0.1129(5) 0.6769(3) 0.0418(15) Uiso 0.50 1 d PD
H72A H 1.0578 0.0401 0.6676 0.063 Uiso 0.50 1 d PR
H72B H 1.1774 0.1262 0.7041 0.063 Uiso 0.50 1 d PR
H72C H 1.1207 0.1313 0.6383 0.063 Uiso 0.50 1 d PR

loop_
_atom_site_aniso_label
_atom_site_aniso_U_11
_atom_site_aniso_U_22
_atom_site_aniso_U_33
_atom_site_aniso_U_23
_atom_site_aniso_U_13
_atom_site_aniso_U_12
C1 0.0392(16) 0.0336(15) 0.0206(13) 0.0089(11) 0.0059(11) 0.0153(13)
C2 0.0387(16) 0.0377(16) 0.0242(14) 0.0076(12) 0.0052(12) 0.0156(13)
C3 0.054(2) 0.0431(18) 0.0294(15) 0.0110(13) 0.0118(14) 0.0294(16)
C4 0.061(2) 0.0331(16) 0.0309(16) 0.0118(13) 0.0098(15) 0.0210(15)
C5 0.0506(19) 0.0318(15) 0.0316(16) 0.0129(12) 0.0104(14) 0.0113(14)
C6 0.0425(17) 0.0336(15) 0.0234(13) 0.0108(11) 0.0075(12) 0.0129(13)
C7 0.0383(17) 0.0343(16) 0.0324(16) 0.0103(13) 0.0124(13) 0.0066(13)
C8 0.0355(16) 0.0407(17) 0.0228(14) 0.0037(12) -0.0021(12) 0.0094(13)
C9 0.0327(15) 0.0412(17) 0.0231(14) 0.0052(12) -0.0012(12) 0.0119(13)
C10 0.0301(15) 0.0383(16) 0.0290(14) 0.0142(12) 0.0093(12) 0.0107(12)
C11 0.0279(14) 0.0334(15) 0.0300(15) 0.0079(12) 0.0033(12) 0.0084(12)
C12 0.0332(16) 0.0405(17) 0.0439(18) 0.0174(14) 0.0041(14) 0.0101(14)
C13 0.0386(18) 0.050(2) 0.063(2) 0.0263(18) 0.0060(17) 0.0210(16)
C14 0.0323(17) 0.058(2) 0.056(2) 0.0185(18) 0.0110(15) 0.0247(16)
C15 0.0310(16) 0.0519(19) 0.0377(17) 0.0153(15) 0.0091(13) 0.0181(14)
C16 0.0250(14) 0.0375(16) 0.0289(14) 0.0069(12) 0.0035(11) 0.0106(12)
C17 0.080(3) 0.0340(18) 0.050(2) 0.0131(16) 0.023(2) 0.0245(18)
C18 0.0259(15) 0.0482(19) 0.0460(19) 0.0089(15) 0.0101(14) 0.0064(14)
C19 0.0407(17) 0.0512(19) 0.0253(14) 0.0139(13) 0.0129(13) 0.0207(15)
C20 0.058(3) 0.088(3) 0.104(4) 0.061(3) 0.024(3) 0.045(3)
C21 0.0279(14) 0.0330(15) 0.0381(16) 0.0093(13) 0.0091(12) 0.0051(12)
C22 0.0372(17) 0.0410(18) 0.048(2) 0.0153(15) 0.0093(15) 0.0139(14)
C23 0.044(2) 0.056(2) 0.046(2) 0.0227(17) 0.0089(16) 0.0141(17)
C24 0.0363(17) 0.058(2) 0.0341(17) 0.0119(15) 0.0076(14) 0.0082(16)
C25 0.0322(16) 0.0414(18) 0.0396(18) 0.0053(14) 0.0097(14) 0.0067(14)
C26 0.0254(14) 0.0343(15) 0.0364(16) 0.0068(13) 0.0085(12) 0.0036(12)
C27 0.0311(15) 0.0330(15) 0.0408(17) 0.0079(13) 0.0145(13) 0.0104(12)
C28 0.0218(14) 0.0408(17) 0.0460(19) 0.0072(14) 0.0062(13) 0.0059(13)
C29 0.0275(15) 0.0472(19) 0.0436(19) 0.0053(15) 0.0012(13) 0.0121(14)
C30 0.0347(17) 0.0373(17) 0.0416(18) 0.0010(14) -0.0001(14) 0.0044(14)
C31 0.0440(18) 0.0384(17) 0.0337(16) 0.0055(13) 0.0027(14) 0.0149(14)
C32 0.057(2) 0.0417(19) 0.0376(18) 0.0071(15) -0.0035(16) 0.0144(17)
C33 0.075(3) 0.043(2) 0.043(2) 0.0121(16) 0.0030(19) 0.030(2)
C34 0.072(3) 0.056(2) 0.048(2) 0.0189(18) 0.0118(19) 0.042(2)
C35 0.0466(19) 0.050(2) 0.0384(18) 0.0141(15) 0.0080(15) 0.0242(16)
C36 0.0429(18) 0.0426(18) 0.0288(15) 0.0071(13) 0.0061(13) 0.0193(15)
C37 0.054(2) 0.083(3) 0.038(2) 0.018(2) 0.0131(18) 0.019(2)
C38 0.0356(17) 0.0442(18) 0.054(2) 0.0203(16) 0.0180(15) 0.0201(15)
C39 0.0375(17) 0.050(2) 0.0300(16) 0.0027(14) -0.0025(13) 0.0149(15)
C40 0.099(4) 0.047(2) 0.065(3) 0.013(2) 0.008(3) 0.039(2)
C41 0.0298(15) 0.0454(17) 0.0245(14) 0.0136(12) 0.0091(12) 0.0128(13)
C42 0.0266(14) 0.0473(18) 0.0300(15) 0.0155(13) 0.0055(12) 0.0094(13)
C43 0.0293(15) 0.054(2) 0.0286(15) 0.0145(14) 0.0010(12) 0.0057(14)
C44 0.0326(16) 0.0466(18) 0.0274(15) 0.0079(13) 0.0049(12) 0.0028(14)
C45 0.0373(17) 0.0449(18) 0.0294(15) 0.0087(13) 0.0096(13) 0.0105(14)
C46 0.0338(16) 0.0459(18) 0.0239(14) 0.0103(13) 0.0066(12) 0.0118(13)
C47 0.0411(17) 0.0492(19) 0.0262(15) 0.0084(13) 0.0081(13) 0.0231(15)
C48 0.0343(16) 0.062(2) 0.0277(15) 0.0157(14) 0.0150(13) 0.0206(15)
C49 0.0304(16) 0.057(2) 0.0362(17) 0.0183(15) 0.0133(13) 0.0159(15)
C50 0.0324(16) 0.0436(18) 0.0330(16) 0.0165(13) 0.0070(13) 0.0085(13)
C51 0.0380(16) 0.0422(17) 0.0258(14) 0.0156(13) 0.0071(12) 0.0139(14)
C52 0.049(2) 0.0419(18) 0.0326(16) 0.0171(14) 0.0085(14) 0.0097(15)
C53 0.063(2) 0.0390(18) 0.0363(18) 0.0145(14) 0.0119(16) 0.0164(17)
C54 0.056(2) 0.0427(19) 0.0383(18) 0.0120(14) 0.0152(16) 0.0236(17)
C55 0.0393(17) 0.0430(17) 0.0331(16) 0.0152(13) 0.0091(13) 0.0177(14)
C56 0.0366(16) 0.0394(16) 0.0233(13) 0.0132(12) 0.0049(12) 0.0140(13)
C57 0.044(2) 0.061(2) 0.0283(16) 0.0027(15) 0.0045(14) 0.0074(17)
C58 0.0381(17) 0.057(2) 0.0284(15) 0.0128(14) 0.0082(13) 0.0287(16)
C59 0.0419(18) 0.058(2) 0.0294(16) 0.0225(15) 0.0108(13) 0.0186(16)
C60 0.078(3) 0.039(2) 0.054(2) 0.0110(17) 0.018(2) 0.014(2)
Cl1 0.0354(4) 0.0458(5) 0.0423(4) -0.0011(3) 0.0079(3) 0.0159(3)
Cl2 0.0462(5) 0.0962(8) 0.0545(5) 0.0387(5) 0.0285(4) 0.0443(5)
Cl3 0.0691(7) 0.0620(6) 0.0748(7) 0.0312(5) 0.0251(6) 0.0393(5)
Cl4 0.0446(5) 0.0631(6) 0.0713(6) 0.0266(5) 0.0192(4) 0.0308(4)
Cl5 0.0418(5) 0.0687(6) 0.0409(4) 0.0178(4) 0.0037(4) 0.0284(4)
Cl6 0.0405(5) 0.0500(5) 0.0674(6) 0.0138(4) 0.0185(4) 0.0224(4)
N1 0.0276(12) 0.0364(13) 0.0261(12) 0.0079(10) 0.0061(10) 0.0083(10)
N2 0.0273(12) 0.0365(13) 0.0215(11) 0.0074(10) 0.0050(9) 0.0102(10)
N3 0.0255(12) 0.0337(13) 0.0385(14) 0.0096(11) 0.0085(10) 0.0087(10)
N4 0.0278(13) 0.0395(14) 0.0358(14) 0.0060(11) 0.0022(11) 0.0101(11)
N5 0.0311(13) 0.0482(15) 0.0240(12) 0.0120(11) 0.0079(10) 0.0185(12)
N6 0.0319(13) 0.0487(15) 0.0256(12) 0.0168(11) 0.0100(10) 0.0155(12)
O1 0.0258(10) 0.0333(10) 0.0224(9) 0.0069(8) 0.0061(8) 0.0066(8)
O2 0.0258(10) 0.0377(11) 0.0251(10) 0.0072(8) 0.0044(8) 0.0094(8)
O3 0.0250(10) 0.0358(11) 0.0217(9) 0.0086(8) 0.0058(8) 0.0100(8)
O4 0.0295(10) 0.0325(11) 0.0270(10) 0.0040(8) 0.0071(8) 0.0117(8)
O5 0.0288(10) 0.0419(12) 0.0240(10) 0.0104(8) 0.0073(8) 0.0165(9)
O6 0.0325(11) 0.0306(11) 0.0388(12) 0.0074(9) 0.0119(9) 0.0095(9)
O7 0.0299(11) 0.0385(12) 0.0336(11) 0.0020(9) 0.0057(9) 0.0127(9)
O8 0.0368(12) 0.0523(13) 0.0230(10) 0.0096(9) 0.0050(9) 0.0221(10)
O9 0.0307(11) 0.0388(11) 0.0311(11) 0.0104(9) 0.0093(9) 0.0153(9)
Ti1 0.0219(2) 0.0307(3) 0.0182(2) 0.00604(19) 0.00464(18) 0.0084(2)
Ti2 0.0223(2) 0.0319(3) 0.0260(3) 0.0042(2) 0.0050(2) 0.0077(2)
Ti3 0.0256(3) 0.0385(3) 0.0206(2) 0.0096(2) 0.00634(19) 0.0131(2)

loop_
_atom_type_symbol
_atom_type_description
_atom_type_scat_dispersion_real
_atom_type_scat_dispersion_imag
_atom_type_scat_source
C C 0.0033 0.0016 'International Tables Vol C Tables 4.2.6.8 and 6.1.1.4'
H H 0.0000 0.0000 'International Tables Vol C Tables 4.2.6.8 and 6.1.1.4'
N N 0.0061 0.0033 'International Tables Vol C Tables 4.2.6.8 and 6.1.1.4'
O O 0.0106 0.0060 'International Tables Vol C Tables 4.2.6.8 and 6.1.1.4'
Cl Cl 0.1484 0.1585 'International Tables Vol C Tables 4.2.6.8 and 6.1.1.4'
Ti Ti 0.2776 0.4457 'International Tables Vol C Tables 4.2.6.8 and 6.1.1.4'

loop_
_geom_angle_atom_site_label_1
_geom_angle_atom_site_label_2
_geom_angle_atom_site_label_3
_geom_angle
O4 C1 C2 121.9(3)
O4 C1 C6 122.0(3)
C2 C1 C6 116.1(3)
C3 C2 C1 122.8(3)
C3 C2 Cl1 118.0(3)
C1 C2 Cl1 119.2(2)
C4 C3 C2 120.3(3)
C4 C3 H3 119.8
C2 C3 H3 119.8
C5 C4 C3 117.6(3)
C5 C4 C17 121.6(3)
C3 C4 C17 120.8(3)
C4 C5 C6 122.8(3)
C4 C5 H5 118.6
C6 C5 H5 118.6
C5 C6 C1 120.2(3)
C5 C6 C7 119.9(3)
C1 C6 C7 119.8(3)
N1 C7 C6 115.4(2)
N1 C7 H7A 108.4
C6 C7 H7A 108.4
N1 C7 H7B 108.4
C6 C7 H7B 108.4
H7A C7 H7B 107.5
N1 C8 C9 111.1(3)
N1 C8 H8A 109.4
C9 C8 H8A 109.4
N1 C8 H8B 109.4
C9 C8 H8B 109.4
H8A C8 H8B 108.0
N2 C9 C8 110.3(2)
N2 C9 H9A 109.6
C8 C9 H9A 109.6
N2 C9 H9B 109.6
C8 C9 H9B 109.6
H9A C9 H9B 108.1
N2 C10 C11 114.2(2)
N2 C10 H10A 108.7
C11 C10 H10A 108.7
N2 C10 H10B 108.7
C11 C10 H10B 108.7
H10A C10 H10B 107.6
C12 C11 C16 120.3(3)
C12 C11 C10 119.7(3)
C16 C11 C10 119.9(3)
C13 C12 C11 122.8(3)
C13 C12 H12 118.6
C11 C12 H12 118.6
C12 C13 C14 117.6(3)
C12 C13 C20 121.6(4)
C14 C13 C20 120.8(4)
C15 C14 C13 120.7(3)
C15 C14 H14 119.6
C13 C14 H14 119.6
C14 C15 C16 122.7(3)
C14 C15 Cl2 118.5(3)
C16 C15 Cl2 118.8(3)
O5 C16 C11 122.4(3)
O5 C16 C15 121.7(3)
C11 C16 C15 115.9(3)
C4 C17 H17A 109.5
C4 C17 H17B 109.5
H17A C17 H17B 109.5
C4 C17 H17C 109.5
H17A C17 H17C 109.5
H17B C17 H17C 109.5
N1 C18 H18A 109.5
N1 C18 H18B 109.5
H18A C18 H18B 109.5
N1 C18 H18C 109.5
H18A C18 H18C 109.5
H18B C18 H18C 109.5
N2 C19 H19A 109.5
N2 C19 H19B 109.5
H19A C19 H19B 109.5
N2 C19 H19C 109.5
H19A C19 H19C 109.5
H19B C19 H19C 109.5
C13 C20 H20A 109.5
C13 C20 H20B 109.5
H20A C20 H20B 109.5
C13 C20 H20C 109.5
H20A C20 H20C 109.5
H20B C20 H20C 109.5
O6 C21 C22 121.3(3)
O6 C21 C26 122.3(3)
C22 C21 C26 116.4(3)
C23 C22 C21 123.1(3)
C23 C22 Cl3 119.0(3)
C21 C22 Cl3 117.9(3)
C22 C23 C24 120.2(3)
C22 C23 H23 119.9
C24 C23 H23 119.9
C23 C24 C25 117.8(3)
C23 C24 C37 121.1(4)
C25 C24 C37 121.1(4)
C26 C25 C24 122.4(3)
C26 C25 H25 118.8
C24 C25 H25 118.8
C25 C26 C21 120.1(3)
C25 C26 C27 117.7(3)
C21 C26 C27 122.0(3)
N3 C27 C26 117.6(3)
N3 C27 H27A 107.9
C26 C27 H27A 107.9
N3 C27 H27B 107.9
C26 C27 H27B 107.9
H27A C27 H27B 107.2
N3 C28 C29 109.7(3)
N3 C28 H28A 109.7
C29 C28 H28A 109.7
N3 C28 H28B 109.7
C29 C28 H28B 109.7
H28A C28 H28B 108.2
N4 C29 C28 110.8(3)
N4 C29 H29A 109.5
C28 C29 H29A 109.5
N4 C29 H29B 109.5
C28 C29 H29B 109.5
H29A C29 H29B 108.1
N4 C30 C31 114.5(3)
N4 C30 H30A 108.6
C31 C30 H30A 108.6
N4 C30 H30B 108.6
C31 C30 H30B 108.6
H30A C30 H30B 107.6
C32 C31 C36 119.1(3)
C32 C31 C30 118.1(3)
C36 C31 C30 122.8(3)
C33 C32 C31 122.7(4)
C33 C32 H32 118.7
C31 C32 H32 118.7
C34 C33 C32 118.0(4)
C34 C33 C40 121.1(4)
C32 C33 C40 120.8(4)
C33 C34 C35 120.4(4)
C33 C34 H34 119.8
C35 C34 H34 119.8
C34 C35 C36 122.5(4)
C34 C35 Cl4 119.9(3)
C36 C35 Cl4 117.6(3)
O7 C36 C35 119.9(3)
O7 C36 C31 122.8(3)
C35 C36 C31 117.2(3)
C24 C37 H37A 109.5
C24 C37 H37B 109.5
H37A C37 H37B 109.5
C24 C37 H37C 109.5
H37A C37 H37C 109.5
H37B C37 H37C 109.5
N3 C38 H38A 109.5
N3 C38 H38B 109.5
H38A C38 H38B 109.5
N3 C38 H38C 109.5
H38A C38 H38C 109.5
H38B C38 H38C 109.5
N4 C39 H39A 109.5
N4 C39 H39B 109.5
H39A C39 H39B 109.5
N4 C39 H39C 109.5
H39A C39 H39C 109.5
H39B C39 H39C 109.5
C33 C40 H40A 109.5
C33 C40 H40B 109.5
H40A C40 H40B 109.5
C33 C40 H40C 109.5
H40A C40 H40C 109.5
H40B C40 H40C 109.5
O8 C41 C42 120.8(3)
O8 C41 C46 122.8(3)
C42 C41 C46 116.4(3)
C43 C42 C41 122.6(3)
C43 C42 Cl5 119.7(2)
C41 C42 Cl5 117.7(3)
C44 C43 C42 120.7(3)
C44 C43 H43 119.6
C42 C43 H43 119.6
C43 C44 C45 118.1(3)
C43 C44 C57 122.0(3)
C45 C44 C57 119.9(3)
C46 C45 C44 121.7(3)
C46 C45 H45 119.1
C44 C45 H45 119.1
C45 C46 C41 120.4(3)
C45 C46 C47 118.6(3)
C41 C46 C47 120.9(3)
N5 C47 C46 115.3(3)
N5 C47 H47A 108.4
C46 C47 H47A 108.4
N5 C47 H47B 108.4
C46 C47 H47B 108.4
H47A C47 H47B 107.5
N5 C48 C49 110.3(3)
N5 C48 H48A 109.6
C49 C48 H48A 109.6
N5 C48 H48B 109.6
C49 C48 H48B 109.6
H48A C48 H48B 108.1
N6 C49 C48 110.5(3)
N6 C49 H49A 109.5
C48 C49 H49A 109.5
N6 C49 H49B 109.5
C48 C49 H49B 109.5
H49A C49 H49B 108.1
N6 C50 C51 115.0(3)
N6 C50 H50A 108.5
C51 C50 H50A 108.5
N6 C50 H50B 108.5
C51 C50 H50B 108.5
H50A C50 H50B 107.5
C52 C51 C56 119.6(3)
C52 C51 C50 118.0(3)
C56 C51 C50 122.4(3)
C53 C52 C51 123.1(3)
C53 C52 H52 118.5
C51 C52 H52 118.5
C52 C53 C54 117.6(3)
C52 C53 C60 121.3(4)
C54 C53 C60 121.0(4)
C55 C54 C53 119.7(3)
C55 C54 H54 120.1
C53 C54 H54 120.1
C54 C55 C56 123.5(3)
C54 C55 Cl6 118.0(3)
C56 C55 Cl6 118.5(3)
O9 C56 C55 119.9(3)
O9 C56 C51 123.7(3)
C55 C56 C51 116.4(3)
C44 C57 H57A 109.5
C44 C57 H57B 109.5
H57A C57 H57B 109.5
C44 C57 H57C 109.5
H57A C57 H57C 109.5
H57B C57 H57C 109.5
N5 C58 H58A 109.5
N5 C58 H58B 109.5
H58A C58 H58B 109.5
N5 C58 H58C 109.5
H58A C58 H58C 109.5
H58B C58 H58C 109.5
N6 C59 H59A 109.5
N6 C59 H59B 109.5
H59A C59 H59B 109.5
N6 C59 H59C 109.5
H59A C59 H59C 109.5
H59B C59 H59C 109.5
C53 C60 H60A 109.5
C53 C60 H60B 109.5
H60A C60 H60B 109.5
C53 C60 H60C 109.5
H60A C60 H60C 109.5
H60B C60 H60C 109.5
C18 N1 C8 110.0(3)
C18 N1 C7 107.1(2)
C8 N1 C7 109.6(2)
C18 N1 Ti1 110.36(19)
C8 N1 Ti1 109.60(18)
C7 N1 Ti1 110.16(18)
C19 N2 C9 110.1(2)
C19 N2 C10 106.7(2)
C9 N2 C10 110.8(2)
C19 N2 Ti1 111.64(18)
C9 N2 Ti1 109.05(18)
C10 N2 Ti1 108.54(17)
C27 N3 C38 105.5(3)
C27 N3 C28 109.9(2)
C38 N3 C28 110.6(3)
C27 N3 Ti2 110.47(19)
C38 N3 Ti2 112.15(19)
C28 N3 Ti2 108.24(19)
C39 N4 C29 107.8(3)
C39 N4 C30 108.8(3)
C29 N4 C30 110.1(3)
C39 N4 Ti2 113.4(2)
C29 N4 Ti2 108.8(2)
C30 N4 Ti2 107.93(19)
C47 N5 C48 109.8(2)
C47 N5 C58 105.9(3)
C48 N5 C58 109.4(3)
C47 N5 Ti3 110.90(19)
C48 N5 Ti3 110.1(2)
C58 N5 Ti3 110.59(18)
C50 N6 C49 108.4(3)
C50 N6 C59 108.5(3)
C49 N6 C59 110.2(2)
C50 N6 Ti3 108.98(18)
C49 N6 Ti3 107.8(2)
C59 N6 Ti3 112.8(2)
Ti2 O1 Ti1 141.47(12)
Ti3 O2 Ti2 146.66(12)
Ti1 O3 Ti3 135.55(11)
C1 O4 Ti1 141.4(2)
C16 O5 Ti1 141.19(19)
C21 O6 Ti2 132.0(2)
C36 O7 Ti2 135.8(2)
C41 O8 Ti3 138.5(2)
C56 O9 Ti3 137.1(2)
O3 Ti1 O1 101.12(9)
O3 Ti1 O5 94.88(9)
O1 Ti1 O5 96.53(9)
O3 Ti1 O4 97.54(9)
O1 Ti1 O4 93.25(9)
O5 Ti1 O4 162.41(9)
O3 Ti1 N1 98.77(9)
O1 Ti1 N1 159.71(9)
O5 Ti1 N1 85.67(9)
O4 Ti1 N1 80.18(9)
O3 Ti1 N2 172.47(9)
O1 Ti1 N2 84.83(9)
O5 Ti1 N2 79.76(9)
O4 Ti1 N2 86.62(9)
N1 Ti1 N2 75.69(9)
O1 Ti2 O7 109.47(10)
O1 Ti2 O2 92.94(9)
O7 Ti2 O2 97.40(10)
O1 Ti2 O6 91.78(9)
O7 Ti2 O6 90.25(10)
O2 Ti2 O6 169.12(10)
O1 Ti2 N3 93.77(9)
O7 Ti2 N3 155.11(10)
O2 Ti2 N3 89.96(9)
O6 Ti2 N3 79.95(9)
O1 Ti2 N4 170.52(10)
O7 Ti2 N4 79.84(10)
O2 Ti2 N4 87.48(10)
O6 Ti2 N4 86.26(10)
N3 Ti2 N4 76.76(10)
O2 Ti3 O9 107.73(10)
O2 Ti3 O3 95.61(9)
O9 Ti3 O3 93.68(9)
O2 Ti3 O8 92.58(10)
O9 Ti3 O8 92.71(10)
O3 Ti3 O8 167.56(9)
O2 Ti3 N5 94.54(10)
O9 Ti3 N5 157.18(10)
O3 Ti3 N5 88.94(9)
O8 Ti3 N5 81.08(9)
O2 Ti3 N6 170.78(10)
O9 Ti3 N6 81.24(10)
O3 Ti3 N6 85.74(9)
O8 Ti3 N6 84.70(10)
N5 Ti3 N6 76.35(10)
C61 O10 C63 127.8(9)
C67 O11 C65 101.5(17)
C69 O12 C71 111.0(9)
O10 C61 C62 117.0(9)
O10 C61 H61A 107.7
C62 C61 H61A 108.1
O10 C61 H61B 107.9
C62 C61 H61B 108.3
H61A C61 H61B 107.5
C61 C62 H62A 109.3
C61 C62 H62B 110.0
H62A C62 H62B 109.5
C61 C62 H62C 109.2
H62A C62 H62C 109.5
H62B C62 H62C 109.5
O10 C63 C64 118.5(12)
O10 C63 H63A 107.6
C64 C63 H63A 108.4
O10 C63 H63B 107.6
C64 C63 H63B 107.1
H63A C63 H63B 107.1
C63 C64 H64A 108.7
C63 C64 H64B 110.0
H64A C64 H64B 109.5
C63 C64 H64C 109.7
H64A C64 H64C 109.5
H64B C64 H64C 109.5
O11 C65 C66 91.8(11)
O11 C65 H65A 112.0
C66 C65 H65A 113.3
O11 C65 H65B 113.7
C66 C65 H65B 114.1
H65A C65 H65B 110.8
O11 C67 C68 108.7(14)
O11 C67 H67A 109.6
C68 C67 H67A 109.8
O11 C67 H67B 110.1
C68 C67 H67B 110.1
H67A C67 H67B 108.5
C67 C68 H68A 108.8
C67 C68 H68B 109.8
H68A C68 H68B 109.5
C67 C68 H68C 109.8
H68A C68 H68C 109.5
H68B C68 H68C 109.5
O12 C69 C70 101.6(11)
O12 C69 H69A 111.4
C70 C69 H69A 111.4
O12 C69 H69B 111.9
C70 C69 H69B 111.4
H69A C69 H69B 109.0
C69 C70 H70A 110.1
C69 C70 H70B 109.4
H68C C70 H70B 108.0
H70A C70 H70B 109.5
C69 C70 H70C 108.9
H70A C70 H70C 109.5
H70B C70 H70C 109.5
O12 C71 C72 104.5(8)
O12 C71 H71A 110.6
C72 C71 H71A 111.2
O12 C71 H71B 110.6
C72 C71 H71B 111.0
H71A C71 H71B 109.0
C71 C72 H72A 109.3
C71 C72 H72B 109.4
H72A C72 H72B 109.5
C71 C72 H72C 109.7
H72A C72 H72C 109.5
H72B C72 H72C 109.5

loop_
_geom_bond_atom_site_label_1
_geom_bond_atom_site_label_2
_geom_bond_distance
_geom_bond_site_symmetry_2
C1 O4 1.326(4) .
C1 C2 1.396(4) .
C1 C6 1.412(4) .
C2 C3 1.393(5) .
C2 Cl1 1.740(3) .
C3 C4 1.382(5) .
C3 H3 0.9500 .
C4 C5 1.381(5) .
C4 C17 1.513(5) .
C5 C6 1.389(4) .
C5 H5 0.9500 .
C6 C7 1.494(5) .
C7 N1 1.490(4) .
C7 H7A 0.9900 .
C7 H7B 0.9900 .
C8 N1 1.490(4) .
C8 C9 1.514(5) .
C8 H8A 0.9900 .
C8 H8B 0.9900 .
C9 N2 1.481(4) .
C9 H9A 0.9900 .
C9 H9B 0.9900 .
C10 N2 1.490(4) .
C10 C11 1.500(4) .
C10 H10A 0.9900 .
C10 H10B 0.9900 .
C11 C12 1.389(4) .
C11 C16 1.410(4) .
C12 C13 1.381(5) .
C12 H12 0.9500 .
C13 C14 1.383(6) .
C13 C20 1.515(5) .
C14 C15 1.381(5) .
C14 H14 0.9500 .
C15 C16 1.412(4) .
C15 Cl2 1.740(3) .
C16 O5 1.321(4) .
C17 H17A 0.9800 .
C17 H17B 0.9800 .
C17 H17C 0.9800 .
C18 N1 1.487(4) .
C18 H18A 0.9800 .
C18 H18B 0.9800 .
C18 H18C 0.9800 .
C19 N2 1.480(4) .
C19 H19A 0.9800 .
C19 H19B 0.9800 .
C19 H19C 0.9800 .
C20 H20A 0.9800 .
C20 H20B 0.9800 .
C20 H20C 0.9800 .
C21 O6 1.327(4) .
C21 C22 1.404(5) .
C21 C26 1.408(5) .
C22 C23 1.382(5) .
C22 Cl3 1.737(4) .
C23 C24 1.382(6) .
C23 H23 0.9500 .
C24 C25 1.397(5) .
C24 C37 1.515(5) .
C25 C26 1.388(5) .
C25 H25 0.9500 .
C26 C27 1.508(5) .
C27 N3 1.485(4) .
C27 H27A 0.9900 .
C27 H27B 0.9900 .
C28 N3 1.492(4) .
C28 C29 1.515(5) .
C28 H28A 0.9900 .
C28 H28B 0.9900 .
C29 N4 1.486(4) .
C29 H29A 0.9900 .
C29 H29B 0.9900 .
C30 N4 1.492(4) .
C30 C31 1.509(5) .
C30 H30A 0.9900 .
C30 H30B 0.9900 .
C31 C32 1.396(5) .
C31 C36 1.409(5) .
C32 C33 1.387(6) .
C32 H32 0.9500 .
C33 C34 1.378(6) .
C33 C40 1.523(6) .
C34 C35 1.379(5) .
C34 H34 0.9500 .
C35 C36 1.401(5) .
C35 Cl4 1.733(4) .
C36 O7 1.340(4) .
C37 H37A 0.9800 .
C37 H37B 0.9800 .
C37 H37C 0.9800 .
C38 N3 1.490(4) .
C38 H38A 0.9800 .
C38 H38B 0.9800 .
C38 H38C 0.9800 .
C39 N4 1.479(4) .
C39 H39A 0.9800 .
C39 H39B 0.9800 .
C39 H39C 0.9800 .
C40 H40A 0.9800 .
C40 H40B 0.9800 .
C40 H40C 0.9800 .
C41 O8 1.316(4) .
C41 C42 1.405(4) .
C41 C46 1.407(5) .
C42 C43 1.385(5) .
C42 Cl5 1.746(4) .
C43 C44 1.371(5) .
C43 H43 0.9500 .
C44 C45 1.401(5) .
C44 C57 1.517(5) .
C45 C46 1.394(4) .
C45 H45 0.9500 .
C46 C47 1.511(4) .
C47 N5 1.485(4) .
C47 H47A 0.9900 .
C47 H47B 0.9900 .
C48 N5 1.486(4) .
C48 C49 1.499(5) .
C48 H48A 0.9900 .
C48 H48B 0.9900 .
C49 N6 1.482(4) .
C49 H49A 0.9900 .
C49 H49B 0.9900 .
C50 N6 1.477(4) .
C50 C51 1.505(5) .
C50 H50A 0.9900 .
C50 H50B 0.9900 .
C51 C52 1.394(5) .
C51 C56 1.406(4) .
C52 C53 1.386(5) .
C52 H52 0.9500 .
C53 C54 1.389(5) .
C53 C60 1.505(5) .
C54 C55 1.384(5) .
C54 H54 0.9500 .
C55 C56 1.401(5) .
C55 Cl6 1.739(3) .
C56 O9 1.330(4) .
C57 H57A 0.9800 .
C57 H57B 0.9800 .
C57 H57C 0.9800 .
C58 N5 1.492(4) .
C58 H58A 0.9800 .
C58 H58B 0.9800 .
C58 H58C 0.9800 .
C59 N6 1.493(4) .
C59 H59A 0.9800 .
C59 H59B 0.9800 .
C59 H59C 0.9800 .
C60 H60A 0.9800 .
C60 H60B 0.9800 .
C60 H60C 0.9800 .
N1 Ti1 2.337(3) .
N2 Ti1 2.368(2) .
N3 Ti2 2.258(3) .
N4 Ti2 2.361(3) .
N5 Ti3 2.281(3) .
N6 Ti3 2.354(3) .
O1 Ti2 1.805(2) .
O1 Ti1 1.831(2) .
O2 Ti3 1.801(2) .
O2 Ti2 1.872(2) .
O3 Ti1 1.793(2) .
O3 Ti3 1.913(2) .
O4 Ti1 1.943(2) .
O5 Ti1 1.934(2) .
O6 Ti2 1.954(2) .
O7 Ti2 1.871(2) .
O8 Ti3 1.938(2) .
O9 Ti3 1.875(2) .
O10 C61 1.392(7) .
O10 C63 1.421(8) .
O11 C67 1.371(9) .
O11 C65 1.425(10) .
O12 C69 1.411(9) .
O12 C71 1.421(8) .
C61 C62 1.430(8) .
C61 H61A 0.9900 .
C61 H61B 0.9900 .
C62 H62A 0.9800 .
C62 H62B 0.9800 .
C62 H62C 0.9800 .
C63 C64 1.454(9) .
C63 H63A 0.9900 .
C63 H63B 0.9900 .
C64 H64A 0.9800 .
C64 H64B 0.9800 .
C64 H64C 0.9800 .
C65 C66 1.466(10) .
C65 H65A 0.9900 .
C65 H65B 0.9900 .
C66 C65 1.466(10) 2_766
C67 C68 1.457(9) .
C67 H67A 0.9900 .
C67 H67B 0.9900 .
C68 H68A 0.9800 .
C68 H68B 0.9800 .
C68 H68C 0.9800 .
C69 C70 1.524(9) .
C69 H69A 0.9900 .
C69 H69B 0.9900 .
C70 H70A 0.9800 .
C70 H70B 0.9800 .
C70 H70C 0.9800 .
C71 C72 1.466(8) .
C71 H71A 0.9900 .
C71 H71B 0.9900 .
C72 H72A 0.9800 .
C72 H72B 0.9800 .
C72 H72C 0.9800 .
